data_7706062
loop_
_publ_author_name
'Li, Shanhe'
'Khan, Muhammad Hamid'
'Wang, Xiaojun'
'Cai, Meiling'
'Zhang, Juzheng'
'Jiang, Ming'
'Zhang, Zhenlei'
'Wen, Xiao-An'
'Liang, Hong'
'Yang, Feng'

_publ_section_title
;
 Synthesis of a series of novel In(III) 2,6-diacetylpyridine
 bis(thiosemicarbazide) complexes: structure, anticancer function and
 mechanism.
;
_journal_issue 47
_journal_name_full 'Dalton transactions (Cambridge, England : 2003)'
_journal_page_first 17207
_journal_page_last 17220
_journal_paper_doi 10.1039/d0dt02266g
_journal_volume 49
_journal_year 2020
_chemical_formula_moiety 'C46 H42 Cl2 In2 N14 S4'
_chemical_formula_sum 'C46 H42 Cl2 In2 N14 S4'
_chemical_formula_weight 1219.71
_space_group_crystal_system triclinic
_space_group_IT_number 2
_space_group_name_Hall '-P 1'
_space_group_name_H-M_alt 'P -1'
_atom_sites_solution_hydrogens geom
_atom_sites_solution_primary dual
_audit_creation_date 2020-10-17
_audit_creation_method
;
Olex2 1.2
(compiled 2018.05.29 svn.r3508 for OlexSys, GUI svn.r5506)
;
_audit_update_record
;
2020-10-18 deposited with the CCDC.	2020-10-30 downloaded from the CCDC.
;
_cell_angle_alpha 94.0320(10)
_cell_angle_beta 102.8920(10)
_cell_angle_gamma 106.2790(10)
_cell_formula_units_Z 1
_cell_length_a 8.5777(6)
_cell_length_b 11.3038(8)
_cell_length_c 13.9701(10)
_cell_measurement_reflns_used 7721
_cell_measurement_temperature 296.15
_cell_measurement_theta_max 26.40
_cell_measurement_theta_min 2.56
_cell_volume 1254.63(15)
_computing_molecular_graphics 'Olex2 (Dolomanov et al., 2009)'
_computing_publication_material 'Olex2 (Dolomanov et al., 2009)'
_computing_structure_refinement 'ShelXL (Sheldrick, 2015)'
_computing_structure_solution 'ShelXT (Sheldrick, 2015)'
_diffrn_ambient_temperature 296.15
_diffrn_measured_fraction_theta_full 0.991
_diffrn_measured_fraction_theta_max 0.992
_diffrn_measurement_device_type 'Bruker APEX-II CCD'
_diffrn_measurement_method '\f and \w scans'
_diffrn_radiation_monochromator graphite
_diffrn_radiation_type MoK\a
_diffrn_radiation_wavelength 0.71073
_diffrn_reflns_av_R_equivalents 0.0263
_diffrn_reflns_av_unetI/netI 0.0280
_diffrn_reflns_Laue_measured_fraction_full 0.991
_diffrn_reflns_Laue_measured_fraction_max 0.992
_diffrn_reflns_limit_h_max 10
_diffrn_reflns_limit_h_min -10
_diffrn_reflns_limit_k_max 14
_diffrn_reflns_limit_k_min -14
_diffrn_reflns_limit_l_max 17
_diffrn_reflns_limit_l_min -17
_diffrn_reflns_number 15333
_diffrn_reflns_point_group_measured_fraction_full 0.991
_diffrn_reflns_point_group_measured_fraction_max 0.992
_diffrn_reflns_theta_full 25.242
_diffrn_reflns_theta_max 26.370
_diffrn_reflns_theta_min 1.511
_diffrn_standards_number 0
_exptl_absorpt_coefficient_mu 1.241
_exptl_absorpt_correction_T_max 0.745
_exptl_absorpt_correction_T_min 0.554
_exptl_absorpt_correction_type multi-scan
_exptl_absorpt_process_details Bruker;SADABS;2008
_exptl_crystal_colour orange
_exptl_crystal_colour_primary orange
_exptl_crystal_density_diffrn 1.614
_exptl_crystal_description block
_exptl_crystal_F_000 612
_exptl_crystal_size_max 0.27
_exptl_crystal_size_mid 0.18
_exptl_crystal_size_min 0.12
_platon_squeeze_details
;
TITL AAAA in P-1 #2
CELL    8.5777   11.3038   13.9701     94.03    102.89    106.28
SPGR P-1
# Solvent Accessible Volume =       103
# Electrons Found in S.A.V. =        19
# Note: Atoms in Void are Labelled as Cxxx and Qxxx for all Others
C101 0.588 0.183 0.046 !       2.12 eA-3
C102 0.522 0.048 0.012 !       1.99 eA-3
;
_refine_diff_density_max 0.457
_refine_diff_density_min -0.257
_refine_diff_density_rms 0.060
_refine_ls_extinction_method none
_refine_ls_goodness_of_fit_ref 1.035
_refine_ls_hydrogen_treatment constr
_refine_ls_matrix_type full
_refine_ls_number_parameters 309
_refine_ls_number_reflns 5098
_refine_ls_number_restraints 2
_refine_ls_restrained_S_all 1.037
_refine_ls_R_factor_all 0.0277
_refine_ls_R_factor_gt 0.0235
_refine_ls_shift/su_max 0.002
_refine_ls_shift/su_mean 0.000
_refine_ls_structure_factor_coef Fsqd
_refine_ls_weighting_details 'w=1/[\s^2^(Fo^2^)+(0.0262P)^2^+0.5321P] where P=(Fo^2^+2Fc^2^)/3'
_refine_ls_weighting_scheme calc
_refine_ls_wR_factor_gt 0.0557
_refine_ls_wR_factor_ref 0.0580
_reflns_Friedel_coverage 0.000
_reflns_number_gt 4615
_reflns_number_total 5098
_reflns_threshold_expression 'I > 2\s(I)'
_cod_data_source_file d0dt02266g2.cif
_cod_data_source_block aaaa_sq
_cod_database_code 7706062
_shelx_shelxl_version_number 2018/3
_shelx_space_group_comment
;
The symmetry employed for this shelxl refinement is uniquely defined
by the following loop, which should always be used as a source of
symmetry information in preference to the above space-group names.
They are only intended as comments.
;
_shelx_estimated_absorpt_t_max 0.865
_shelx_estimated_absorpt_t_min 0.730
_olex2_refinement_description
;
1. Fixed Uiso
 At 1.2 times of:
  All C(H) groups, All N(H) groups
 At 1.5 times of:
  All C(H,H,H) groups
2. Rigid bond restraints
 In1, S1
 with sigma for 1-2 distances of 0.001 and sigma for 1-3 distances of 0.001
 In1, S2
 with sigma for 1-2 distances of 0.001 and sigma for 1-3 distances of 0.001
3. Uiso/Uaniso restraints and constraints
S2 \\sim In1: within 2A with sigma of 0.001 and sigma for terminal atoms of
0.002
4.a Aromatic/amide H refined with riding coordinates:
 N1(H1), N7(H7), C0AA(H0AA), C2(H2), C3(H3), C4(H4), C5(H5), C11(H11),
 C12(H12), C13(H13), C19(H19), C20(H20), C21(H21), C22(H22), C23(H23)
4.b Idealised Me refined as rotating group:
 C8(H8A,H8B,H8C), C16(H16A,H16B,H16C)
;
_platon_squeeze_void_probe_radius 1.20
_olex2_submission_special_instructions 'No special instructions were received'

loop_
_space_group_symop_operation_xyz
'x, y, z'
'-x, -y, -z'

loop_
_atom_site_label
_atom_site_type_symbol
_atom_site_fract_x
_atom_site_fract_y
_atom_site_fract_z
_atom_site_U_iso_or_equiv
_atom_site_adp_type
_atom_site_occupancy
_atom_site_site_symmetry_order
_atom_site_calc_flag
_atom_site_refinement_flags_posn
_atom_site_refinement_flags_adp
_atom_site_refinement_flags_occupancy
_atom_site_disorder_assembly
_atom_site_disorder_group
In1 In 0.54067(2) 0.88643(2) 0.60880(2) 0.02854(6) Uani 1 1 d . U . . .
Cl1 Cl 0.39304(8) 0.72172(6) 0.69247(5) 0.04622(15) Uani 1 1 d . . . . .
S1 S 0.28377(7) 0.96700(5) 0.51410(4) 0.03235(12) Uani 1 1 d . U . . .
S2 S 0.56185(8) 1.06794(6) 0.73300(4) 0.04165(15) Uani 1 1 d . U . . .
N1 N 0.0148(2) 0.82604(19) 0.38066(15) 0.0411(5) Uani 1 1 d . . . . .
H1 H -0.020035 0.884515 0.402189 0.049 Uiso 1 1 calc R . . . .
N2 N 0.2277(2) 0.73782(18) 0.41011(14) 0.0375(4) Uani 1 1 d . . . . .
N3 N 0.3893(2) 0.74909(16) 0.46092(13) 0.0322(4) Uani 1 1 d . . . . .
N4 N 0.6909(2) 0.76021(16) 0.56598(13) 0.0303(4) Uani 1 1 d . . . . .
N5 N 0.8088(2) 0.93404(17) 0.72069(13) 0.0317(4) Uani 1 1 d . . . . .
N6 N 0.8668(2) 1.02690(18) 0.80099(14) 0.0383(4) Uani 1 1 d . . . . .
N7 N 0.8098(3) 1.1843(2) 0.88555(15) 0.0487(5) Uani 1 1 d . . . . .
H7 H 0.737017 1.223083 0.886668 0.058 Uiso 1 1 calc R . . . .
C0AA C -0.2406(3) 0.7755(3) 0.2548(2) 0.0565(7) Uani 1 1 d . . . . .
H0AA H -0.252266 0.850815 0.278070 0.068 Uiso 1 1 calc R . . . .
C2 C -0.3600(4) 0.6989(4) 0.1760(3) 0.0743(10) Uani 1 1 d . . . . .
H2 H -0.451757 0.723364 0.145639 0.089 Uiso 1 1 calc R . . . .
C3 C -0.3462(4) 0.5867(4) 0.1412(2) 0.0745(11) Uani 1 1 d . . . . .
H3 H -0.427007 0.535987 0.086996 0.089 Uiso 1 1 calc R . . . .
C4 C -0.2130(4) 0.5504(3) 0.1869(2) 0.0706(9) Uani 1 1 d . . . . .
H4 H -0.205117 0.473177 0.164932 0.085 Uiso 1 1 calc R . . . .
C5 C -0.0882(4) 0.6277(3) 0.2664(2) 0.0588(8) Uani 1 1 d . . . . .
H5 H 0.003331 0.602825 0.296358 0.071 Uiso 1 1 calc R . . . .
C6 C -0.1015(3) 0.7404(2) 0.29999(18) 0.0430(6) Uani 1 1 d . . . . .
C7 C 0.1728(3) 0.8305(2) 0.42950(16) 0.0339(5) Uani 1 1 d . . . . .
C8 C 0.3684(4) 0.5801(3) 0.3341(2) 0.0542(7) Uani 1 1 d . . . . .
H8A H 0.274964 0.517534 0.345379 0.081 Uiso 1 1 calc GR . . . .
H8B H 0.445852 0.541441 0.315741 0.081 Uiso 1 1 calc GR . . . .
H8C H 0.328885 0.623262 0.281676 0.081 Uiso 1 1 calc GR . . . .
C9 C 0.4549(3) 0.6707(2) 0.42700(17) 0.0345(5) Uani 1 1 d . . . . .
C10 C 0.6227(3) 0.6743(2) 0.48472(17) 0.0336(5) Uani 1 1 d . . . . .
C11 C 0.7073(4) 0.5953(3) 0.4580(2) 0.0492(6) Uani 1 1 d . . . . .
H11 H 0.658564 0.534783 0.402465 0.059 Uiso 1 1 calc R . . . .
C12 C 0.8653(4) 0.6079(3) 0.5153(2) 0.0654(9) Uani 1 1 d . . . . .
H12 H 0.924945 0.556225 0.497865 0.078 Uiso 1 1 calc R . . . .
C13 C 0.9355(3) 0.6958(3) 0.5978(2) 0.0518(7) Uani 1 1 d . . . . .
H13 H 1.042338 0.704241 0.636650 0.062 Uiso 1 1 calc R . . . .
C14 C 0.8445(3) 0.7724(2) 0.62278(18) 0.0347(5) Uani 1 1 d . . . . .
C15 C 0.9084(3) 0.8697(2) 0.70984(17) 0.0352(5) Uani 1 1 d . . . . .
C16 C 1.0781(3) 0.8892(3) 0.7782(2) 0.0542(7) Uani 1 1 d . . . . .
H16A H 1.107976 0.964143 0.824003 0.081 Uiso 1 1 calc GR . . . .
H16B H 1.159797 0.896197 0.740131 0.081 Uiso 1 1 calc GR . . . .
H16C H 1.075140 0.819700 0.814279 0.081 Uiso 1 1 calc GR . . . .
C17 C 0.7616(3) 1.0890(2) 0.80862(16) 0.0363(5) Uani 1 1 d . . . . .
C18 C 0.9573(3) 1.2303(2) 0.96326(18) 0.0459(6) Uani 1 1 d . . . . .
C19 C 1.0810(4) 1.1732(3) 0.9865(2) 0.0569(7) Uani 1 1 d . . . . .
H19 H 1.072020 1.099304 0.948730 0.068 Uiso 1 1 calc R . . . .
C20 C 1.2191(4) 1.2269(3) 1.0668(2) 0.0655(9) Uani 1 1 d . . . . .
H20 H 1.302549 1.188467 1.082158 0.079 Uiso 1 1 calc R . . . .
C21 C 1.2341(4) 1.3351(3) 1.1232(2) 0.0715(10) Uani 1 1 d . . . . .
H21 H 1.326982 1.370321 1.176617 0.086 Uiso 1 1 calc R . . . .
C22 C 1.1121(5) 1.3903(3) 1.1006(2) 0.0836(12) Uani 1 1 d . . . . .
H22 H 1.122237 1.464076 1.138942 0.100 Uiso 1 1 calc R . . . .
C23 C 0.9722(5) 1.3392(3) 1.0213(2) 0.0717(10) Uani 1 1 d . . . . .
H23 H 0.888928 1.377961 1.007342 0.086 Uiso 1 1 calc R . . . .

loop_
_atom_site_aniso_label
_atom_site_aniso_U_11
_atom_site_aniso_U_22
_atom_site_aniso_U_33
_atom_site_aniso_U_23
_atom_site_aniso_U_13
_atom_site_aniso_U_12
In1 0.02717(9) 0.02689(9) 0.02804(9) -0.00343(6) -0.00012(6) 0.01004(6)
Cl1 0.0433(3) 0.0431(3) 0.0548(4) 0.0132(3) 0.0158(3) 0.0129(3)
S1 0.0287(3) 0.0299(3) 0.0325(3) -0.0017(2) -0.0017(2) 0.0083(2)
S2 0.0388(3) 0.0448(3) 0.0360(3) -0.0129(3) -0.0029(2) 0.0184(3)
N1 0.0307(10) 0.0369(11) 0.0446(12) -0.0016(9) -0.0064(9) 0.0073(8)
N2 0.0304(10) 0.0346(10) 0.0362(11) -0.0038(8) -0.0046(8) 0.0047(8)
N3 0.0329(10) 0.0267(9) 0.0317(10) -0.0016(7) 0.0015(8) 0.0073(8)
N4 0.0318(10) 0.0270(9) 0.0327(10) 0.0020(7) 0.0076(8) 0.0110(8)
N5 0.0299(9) 0.0332(10) 0.0276(9) 0.0012(7) 0.0014(7) 0.0082(8)
N6 0.0348(10) 0.0386(11) 0.0322(10) -0.0044(8) -0.0017(8) 0.0066(9)
N7 0.0490(13) 0.0475(13) 0.0392(12) -0.0140(10) -0.0025(10) 0.0143(10)
C0AA 0.0360(14) 0.0616(18) 0.0575(18) 0.0056(14) -0.0059(12) 0.0068(13)
C2 0.0387(16) 0.099(3) 0.064(2) 0.005(2) -0.0134(14) 0.0108(17)
C3 0.0412(17) 0.108(3) 0.0414(17) -0.0137(17) -0.0071(13) -0.0091(18)
C4 0.0554(19) 0.072(2) 0.060(2) -0.0222(16) 0.0014(15) -0.0019(16)
C5 0.0438(15) 0.0592(18) 0.0545(17) -0.0137(14) -0.0076(13) 0.0069(13)
C6 0.0301(12) 0.0478(15) 0.0377(13) 0.0056(11) -0.0014(10) -0.0012(11)
C7 0.0296(11) 0.0322(12) 0.0318(12) 0.0023(9) -0.0010(9) 0.0040(9)
C8 0.0573(17) 0.0505(16) 0.0423(15) -0.0177(12) 0.0051(13) 0.0085(13)
C9 0.0400(12) 0.0273(11) 0.0319(12) -0.0017(9) 0.0083(10) 0.0057(9)
C10 0.0410(13) 0.0269(11) 0.0352(12) 0.0024(9) 0.0138(10) 0.0113(10)
C11 0.0579(17) 0.0444(15) 0.0497(16) -0.0062(12) 0.0159(13) 0.0238(13)
C12 0.070(2) 0.069(2) 0.075(2) -0.0018(16) 0.0224(17) 0.0496(17)
C13 0.0416(14) 0.0616(18) 0.0608(17) 0.0062(14) 0.0117(13) 0.0307(13)
C14 0.0318(12) 0.0344(12) 0.0421(13) 0.0101(10) 0.0115(10) 0.0139(10)
C15 0.0284(11) 0.0387(13) 0.0370(12) 0.0074(10) 0.0055(9) 0.0096(10)
C16 0.0339(14) 0.0669(19) 0.0575(17) 0.0041(14) -0.0011(12) 0.0198(13)
C17 0.0394(13) 0.0335(12) 0.0275(11) -0.0040(9) 0.0017(9) 0.0050(10)
C18 0.0510(15) 0.0417(14) 0.0288(12) -0.0042(10) -0.0022(11) 0.0005(12)
C19 0.0534(17) 0.0600(18) 0.0426(15) -0.0116(13) -0.0051(13) 0.0119(14)
C20 0.0536(18) 0.077(2) 0.0485(17) -0.0045(15) -0.0078(14) 0.0126(16)
C21 0.071(2) 0.065(2) 0.0431(17) -0.0088(15) -0.0156(15) -0.0071(17)
C22 0.107(3) 0.054(2) 0.057(2) -0.0246(16) -0.0273(19) 0.0178(19)
C23 0.090(2) 0.0531(18) 0.0526(18) -0.0150(14) -0.0160(17) 0.0239(17)

loop_
_atom_type_symbol
_atom_type_description
_atom_type_scat_dispersion_real
_atom_type_scat_dispersion_imag
_atom_type_scat_source
C C 0.0033 0.0016 'International Tables Vol C Tables 4.2.6.8 and 6.1.1.4'
H H 0.0000 0.0000 'International Tables Vol C Tables 4.2.6.8 and 6.1.1.4'
Cl Cl 0.1484 0.1585 'International Tables Vol C Tables 4.2.6.8 and 6.1.1.4'
In In -0.7276 1.3100 'International Tables Vol C Tables 4.2.6.8 and 6.1.1.4'
N N 0.0061 0.0033 'International Tables Vol C Tables 4.2.6.8 and 6.1.1.4'
S S 0.1246 0.1234 'International Tables Vol C Tables 4.2.6.8 and 6.1.1.4'

loop_
_geom_angle_atom_site_label_1
_geom_angle_atom_site_label_2
_geom_angle_atom_site_label_3
_geom_angle
_geom_angle_site_symmetry_1
_geom_angle_site_symmetry_3
_geom_angle_publ_flag
Cl1 In1 S1 101.38(2) . . ?
Cl1 In1 S1 167.68(2) . 2_676 ?
Cl1 In1 S2 96.42(2) . . ?
S1 In1 S1 82.858(18) . 2_676 ?
S2 In1 S1 78.455(18) . . ?
S2 In1 S1 95.77(2) . 2_676 ?
N3 In1 Cl1 85.05(5) . . ?
N3 In1 S1 85.51(5) . 2_676 ?
N3 In1 S1 70.58(5) . . ?
N3 In1 S2 148.62(5) . . ?
N3 In1 N5 137.00(6) . . ?
N4 In1 Cl1 89.75(5) . . ?
N4 In1 S1 136.64(5) . . ?
N4 In1 S1 79.47(5) . 2_676 ?
N4 In1 S2 142.31(5) . . ?
N4 In1 N3 68.83(6) . . ?
N4 In1 N5 68.23(6) . . ?
N5 In1 Cl1 96.82(5) . . ?
N5 In1 S1 84.77(5) . 2_676 ?
N5 In1 S1 148.51(5) . . ?
N5 In1 S2 74.12(5) . . ?
In1 S1 In1 97.143(18) . 2_676 ?
C7 S1 In1 97.36(8) . . ?
C7 S1 In1 100.14(8) . 2_676 ?
C17 S2 In1 99.78(8) . . ?
C7 N1 C6 130.3(2) . . ?
C7 N2 N3 115.92(18) . . ?
N2 N3 In1 125.21(14) . . ?
C9 N3 In1 119.18(15) . . ?
C9 N3 N2 115.40(18) . . ?
C10 N4 In1 119.42(14) . . ?
C14 N4 In1 119.80(14) . . ?
C14 N4 C10 120.77(19) . . ?
N6 N5 In1 123.54(14) . . ?
C15 N5 In1 120.24(15) . . ?
C15 N5 N6 116.20(19) . . ?
C17 N6 N5 113.79(18) . . ?
C17 N7 C18 131.7(2) . . ?
C2 C0AA C6 120.0(3) . . ?
C0AA C2 C3 120.9(3) . . ?
C4 C3 C2 119.4(3) . . ?
C3 C4 C5 120.7(3) . . ?
C6 C5 C4 119.6(3) . . ?
C0AA C6 N1 115.6(2) . . ?
C5 C6 N1 125.0(2) . . ?
C5 C6 C0AA 119.3(2) . . ?
N1 C7 S1 114.51(17) . . ?
N2 C7 S1 126.61(17) . . ?
N2 C7 N1 118.9(2) . . ?
N3 C9 C8 123.0(2) . . ?
N3 C9 C10 116.42(19) . . ?
C10 C9 C8 120.6(2) . . ?
N4 C10 C9 116.13(19) . . ?
N4 C10 C11 121.1(2) . . ?
C11 C10 C9 122.8(2) . . ?
C12 C11 C10 118.5(2) . . ?
C13 C12 C11 120.5(2) . . ?
C12 C13 C14 119.0(3) . . ?
N4 C14 C13 120.1(2) . . ?
N4 C14 C15 116.58(19) . . ?
C13 C14 C15 123.3(2) . . ?
N5 C15 C14 115.1(2) . . ?
N5 C15 C16 124.6(2) . . ?
C14 C15 C16 120.3(2) . . ?
N6 C17 S2 128.75(17) . . ?
N6 C17 N7 117.8(2) . . ?
N7 C17 S2 113.47(18) . . ?
C19 C18 N7 125.2(2) . . ?
C19 C18 C23 119.2(3) . . ?
C23 C18 N7 115.6(3) . . ?
C18 C19 C20 119.6(3) . . ?
C21 C20 C19 121.0(3) . . ?
C22 C21 C20 119.2(3) . . ?
C21 C22 C23 121.4(3) . . ?
C18 C23 C22 119.6(3) . . ?

loop_
_geom_bond_atom_site_label_1
_geom_bond_atom_site_label_2
_geom_bond_distance
_geom_bond_site_symmetry_2
_geom_bond_publ_flag
In1 Cl1 2.4660(6) . ?
In1 S1 2.8488(6) 2_676 ?
In1 S1 2.7257(6) . ?
In1 S2 2.5305(6) . ?
In1 N3 2.3634(17) . ?
In1 N4 2.3040(17) . ?
In1 N5 2.3678(18) . ?
S1 C7 1.761(2) . ?
S2 C17 1.742(2) . ?
N1 C6 1.416(3) . ?
N1 C7 1.360(3) . ?
N2 N3 1.375(3) . ?
N2 C7 1.298(3) . ?
N3 C9 1.291(3) . ?
N4 C10 1.343(3) . ?
N4 C14 1.342(3) . ?
N5 N6 1.379(3) . ?
N5 C15 1.293(3) . ?
N6 C17 1.306(3) . ?
N7 C17 1.369(3) . ?
N7 C18 1.410(3) . ?
C0AA C2 1.369(4) . ?
C0AA C6 1.394(4) . ?
C2 C3 1.372(5) . ?
C3 C4 1.363(5) . ?
C4 C5 1.397(4) . ?
C5 C6 1.370(4) . ?
C8 C9 1.497(3) . ?
C9 C10 1.472(3) . ?
C10 C11 1.379(3) . ?
C11 C12 1.374(4) . ?
C12 C13 1.369(4) . ?
C13 C14 1.392(3) . ?
C14 C15 1.471(3) . ?
C15 C16 1.500(3) . ?
C18 C19 1.381(4) . ?
C18 C23 1.384(4) . ?
C19 C20 1.392(4) . ?
C20 C21 1.366(5) . ?
C21 C22 1.353(5) . ?
C22 C23 1.389(4) . ?

loop_
_platon_squeeze_void_nr
_platon_squeeze_void_average_x
_platon_squeeze_void_average_y
_platon_squeeze_void_average_z
_platon_squeeze_void_volume
_platon_squeeze_void_count_electrons
_platon_squeeze_void_content
1 0.500 1.000 1.000 104 20 ' '
